data_4020932
loop_
_publ_author_name
'Daniel B. Werz'
'Rolf Gleiter'
'Frank Rominger'

_publ_section_title
;
 Cyclic Tetra- and Hexaynes Containing 1,4-Donor-Substituted
 Butadiyne Units: Synthesis and Supramolecular Organization
;
_journal_name_full 'Journal of Organic Chemistry'
_journal_page_first 2945
_journal_page_last 2952
_journal_paper_doi 10.1021/jo035882+
_journal_volume 69
_journal_year 2004
_chemical_formula_sum 'C12 H8 Se4'
_chemical_formula_weight 468.02
_chemical_name_common 9(2)
_space_group_IT_number 14
_symmetry_cell_setting monoclinic
_symmetry_space_group_name_Hall '-P 2yn'
_symmetry_space_group_name_H-M 'P 1 21/n 1'
_cell_angle_alpha 90.00
_cell_angle_beta 109.520(2)
_cell_angle_gamma 90.00
_cell_formula_units_Z 2
_cell_length_a 7.8752(5)
_cell_length_b 10.7861(7)
_cell_length_c 8.9165(6)
_cell_measurement_temperature 200(2)
_cell_volume 713.86(8)
_diffrn_ambient_temperature 200(2)
_exptl_crystal_density_diffrn 2.177
_cod_depositor_comments
;
The following automatic conversions were performed:
'_symmetry_cell_setting' value 'Monoclinic' changed to 'monoclinic'
according to '/home/saulius/struct/CIF-dictionaries/cif_core.dic'
dictionary named 'cif_core.dic' version 2.4.1 from 2010-06-29.

Automatic conversion script
Id: cif_fix_enum 1527 2010-12-29 10:47:43Z saulius 
;
_cod_original_sg_symbol_H-M 'P 21/n'
_cod_database_code 4020932

loop_
_symmetry_equiv_pos_as_xyz
'x, y, z'
'-x+1/2, y+1/2, -z+1/2'
'-x, -y, -z'
'x-1/2, -y-1/2, z-1/2'

loop_
_atom_site_label
_atom_site_type_symbol
_atom_site_fract_x
_atom_site_fract_y
_atom_site_fract_z
_atom_site_U_iso_or_equiv
_atom_site_adp_type
_atom_site_occupancy
_atom_site_symmetry_multiplicity
_atom_site_calc_flag
_atom_site_refinement_flags
_atom_site_disorder_assembly
_atom_site_disorder_group
Se1 Se 0.18405(13) 0.79609(10) -0.31409(12) 0.0583(4) Uani 1 1 d . . .
Se2 Se 0.27400(13) 0.35881(9) 0.34747(12) 0.0520(4) Uani 1 1 d . . .
C2 C 0.1920(12) 0.6733(9) -0.1684(11) 0.046(2) Uani 1 1 d . . .
C3 C 0.2106(11) 0.6006(8) -0.0646(10) 0.040(2) Uani 1 1 d . . .
C4 C 0.2310(11) 0.5208(7) 0.0597(10) 0.038(2) Uani 1 1 d . . .
C5 C 0.2536(11) 0.4558(8) 0.1741(10) 0.040(2) Uani 1 1 d . . .
C7 C 0.5331(13) 0.3223(10) 0.3955(11) 0.054(3) Uani 1 1 d . . .
H7A H 0.5956 0.3981 0.3789 0.065 Uiso 1 1 calc R . .
H7B H 0.5867 0.2978 0.5085 0.065 Uiso 1 1 calc R . .
C8 C 0.5605(13) 0.2218(9) 0.2932(12) 0.054(3) Uani 1 1 d . . .
H8A H 0.4893 0.2397 0.1809 0.065 Uiso 1 1 calc R . .
H8B H 0.5163 0.1427 0.3229 0.065 Uiso 1 1 calc R . .

loop_
_atom_site_aniso_label
_atom_site_aniso_U_11
_atom_site_aniso_U_22
_atom_site_aniso_U_33
_atom_site_aniso_U_23
_atom_site_aniso_U_13
_atom_site_aniso_U_12
Se1 0.0414(6) 0.0707(8) 0.0642(7) 0.0295(5) 0.0197(5) 0.0108(5)
Se2 0.0467(7) 0.0582(7) 0.0550(7) 0.0183(5) 0.0221(5) 0.0077(5)
C2 0.033(5) 0.051(6) 0.056(6) 0.005(5) 0.017(4) 0.001(4)
C3 0.038(5) 0.041(5) 0.042(5) 0.002(4) 0.014(4) -0.004(4)
C4 0.032(5) 0.032(5) 0.053(6) -0.005(4) 0.017(4) 0.003(4)
C5 0.038(5) 0.032(5) 0.050(5) -0.002(4) 0.013(4) 0.004(4)
C7 0.045(6) 0.071(7) 0.044(5) 0.013(5) 0.013(5) 0.004(5)
C8 0.044(6) 0.054(6) 0.059(6) 0.022(5) 0.010(5) -0.001(4)

loop_
_geom_bond_atom_site_label_1
_geom_bond_atom_site_label_2
_geom_bond_distance
_geom_bond_site_symmetry_2
_geom_bond_publ_flag
Se1 C2 1.842(10) . ?
Se1 C8 1.967(10) 3_665 ?
Se2 C5 1.829(9) . ?
Se2 C7 1.979(10) . ?
C2 C3 1.184(12) . ?
C3 C4 1.369(12) . ?
C4 C5 1.201(12) . ?
C7 C8 1.478(14) . ?
C8 Se1 1.967(10) 3_665 ?
